data_4038177
loop_
_publ_author_name
'Feng, Shubo'
'Yang, Binmiao'
'Chen, Tao'
'Wang, Ran'
'Deng, Yu-Hua'
'Shao, ZhiHui'

_publ_section_title
;
 Catalytic Asymmetric [4+2]-Cycloaddition of Ortho-Alkenyl
 Naphthols/Phenols with Ortho-Quinone Methides: Highly Stereoselective
 Synthesis of Chiral 2,3,4-Trisubstituted Chromans.
;
_journal_name_full 'The Journal of organic chemistry'
_journal_paper_doi 10.1021/acs.joc.9b03302
_journal_year 2020
_chemical_absolute_configuration rm
_chemical_formula_moiety 'C32 H26 O3'
_chemical_formula_sum 'C32 H26 O3'
_chemical_formula_weight 458.53
_space_group_crystal_system orthorhombic
_space_group_IT_number 19
_space_group_name_Hall 'P 2ac 2ab'
_space_group_name_H-M_alt 'P 21 21 21'
_atom_sites_solution_hydrogens geom
_cell_angle_alpha 90
_cell_angle_beta 90
_cell_angle_gamma 90
_cell_formula_units_Z 4
_cell_length_a 9.3826(5)
_cell_length_b 10.2522(5)
_cell_length_c 24.9343(13)
_cell_measurement_reflns_used 9989
_cell_measurement_temperature 100.(2)
_cell_measurement_theta_max 72.5248
_cell_measurement_theta_min 3.5452
_cell_volume 2398.5(2)
_computing_cell_refinement 'SAINT V8.38A (Bruker AXS Inc., 2017)'
_computing_data_collection 'Bruker Instrument Service vV6.2.9'
_computing_data_reduction 'SAINT V8.38A (Bruker AXS Inc., 2017)'
_computing_structure_refinement 'SHELXL-2017/1 (Sheldrick, 2017)'
_computing_structure_solution 'SHELXT 2014/5 (Sheldrick, 2014)'
_diffrn_ambient_temperature 100.(2)
_diffrn_detector_area_resol_mean 7.3910
_diffrn_measured_fraction_theta_full 0.996
_diffrn_measured_fraction_theta_max 0.996
_diffrn_measurement_device_type 'Bruker D8 QUEST PHOTON II'
_diffrn_radiation_monochromator 'Helixos MX multilayer Optic'
_diffrn_radiation_type 'Cu K\a'
_diffrn_radiation_wavelength 1.54178
_diffrn_reflns_av_R_equivalents 0.0493
_diffrn_reflns_av_unetI/netI 0.0372
_diffrn_reflns_limit_h_max 11
_diffrn_reflns_limit_h_min -10
_diffrn_reflns_limit_k_max 12
_diffrn_reflns_limit_k_min -12
_diffrn_reflns_limit_l_max 29
_diffrn_reflns_limit_l_min -30
_diffrn_reflns_number 21224
_diffrn_reflns_theta_full 72.52
_diffrn_reflns_theta_max 72.52
_diffrn_reflns_theta_min 3.54
_diffrn_source 'Ius Diamond'
_diffrn_source_type Microfocus
_exptl_absorpt_coefficient_mu 0.635
_exptl_absorpt_correction_T_max 0.89
_exptl_absorpt_correction_T_min 0.74
_exptl_absorpt_correction_type multi-scan
_exptl_absorpt_process_details
;
SADABS-2016/2 - Bruker AXS area detector scaling and absorption correction
;
_exptl_crystal_colour 'translucent light colourless'
_exptl_crystal_density_diffrn 1.270
_exptl_crystal_density_method 'not measured'
_exptl_crystal_description block
_exptl_crystal_F_000 968
_exptl_crystal_size_max 0.660
_exptl_crystal_size_mid 0.460
_exptl_crystal_size_min 0.190
_refine_diff_density_max 0.409
_refine_diff_density_min -0.300
_refine_ls_abs_structure_details
;

Flack x determined using 1967 quotients [(I+)-(I-)]/[(I+)+(I-)]
(Parsons, Flack and Wagner, Acta Cryst. B69 (2013) 249-259).
;
_refine_ls_abs_structure_Flack 0.28(7)
_refine_ls_extinction_method none
_refine_ls_goodness_of_fit_ref 1.222
_refine_ls_hydrogen_treatment constr
_refine_ls_matrix_type full
_refine_ls_number_parameters 318
_refine_ls_number_reflns 4715
_refine_ls_number_restraints 0
_refine_ls_restrained_S_all 1.222
_refine_ls_R_factor_all 0.0404
_refine_ls_R_factor_gt 0.0403
_refine_ls_shift/su_max 0.000
_refine_ls_shift/su_mean 0.000
_refine_ls_structure_factor_coef Fsqd
_refine_ls_weighting_details 'w=1/[\s^2^(Fo^2^)+(0.1000P)^2^] where P=(Fo^2^+2Fc^2^)/3'
_refine_ls_weighting_scheme calc
_refine_ls_wR_factor_gt 0.1326
_refine_ls_wR_factor_ref 0.1335
_reflns_number_gt 4698
_reflns_number_total 4715
_reflns_threshold_expression 'I > 2\s(I)'
_cod_data_source_file jo9b03302_si_002.cif
_cod_data_source_block szh_46a1
_cod_depositor_comments
;
The following automatic conversions were performed:

data item '_exptl_absorpt_correction_type' value 'Multi-Scan' was
changed to 'multi-scan' in accordance with the
/home/data/users/saulius/crontab/automatic-downloads/rss-feeds/ACS/lib/dictionaries/cif_core.dic
dictionary named 'cif_core.dic' version 2.4.2 last updated on
2011-04-26.

Automatic conversion script
Id: cif_fix_values 7556 2019-12-06 15:28:31Z antanas 
;
_cod_database_code 4038177

loop_
_space_group_symop_operation_xyz
'x, y, z'
'x+1/2, -y+1/2, -z'
'-x, y+1/2, -z+1/2'
'-x+1/2, -y, z+1/2'

loop_
_atom_site_type_symbol
_atom_site_label
_atom_site_fract_x
_atom_site_fract_y
_atom_site_fract_z
_atom_site_U_iso_or_equiv
_atom_site_adp_type
_atom_site_calc_flag
_atom_site_refinement_flags_adp
_atom_site_refinement_flags_occupancy
_atom_site_refinement_flags_posn
_atom_site_occupancy
_atom_site_disorder_assembly
_atom_site_disorder_group
O O1 0.59380(16) 0.15075(15) 0.32981(6) 0.0225(4) Uani d . . . 1 . .
O O2 0.03244(15) 0.65826(16) 0.39001(6) 0.0220(4) Uani d . . . 1 . .
O O3 0.23451(18) 0.67521(16) 0.25847(7) 0.0235(4) Uani d . . . 1 . .
H H26 0.264906 0.684554 0.227018 0.035 Uiso calc U . R 1 . .
C C1 0.5153(3) 0.0454(2) 0.30588(9) 0.0238(5) Uani d . . . 1 . .
H H4 0.453482 0.005231 0.332914 0.036 Uiso calc U . R 1 . .
H H1 0.582002 -0.020002 0.292013 0.036 Uiso calc U . R 1 . .
H H3 0.4569 0.079054 0.276378 0.036 Uiso calc U . R 1 . .
C C2 0.5151(2) 0.24703(18) 0.35404(8) 0.0168(4) Uani d . . . 1 . .
C C3 0.5899(2) 0.3347(2) 0.38652(8) 0.0183(4) Uani d . . . 1 . .
H H6 0.690432 0.327512 0.389976 0.022 Uiso calc U . R 1 . .
C C4 0.5174(2) 0.43169(19) 0.41353(8) 0.0163(4) Uani d . . . 1 . .
H H5 0.569143 0.490748 0.435517 0.02 Uiso calc U . R 1 . .
C C5 0.3688(2) 0.4450(2) 0.40920(8) 0.0163(4) Uani d . . . 1 . .
C C6 0.2912(2) 0.55145(19) 0.44022(8) 0.0149(4) Uani d . . . 1 . .
H H23 0.344341 0.564573 0.474558 0.018 Uiso calc U . R 1 . .
C C7 0.2870(2) 0.68688(19) 0.41086(9) 0.0165(4) Uani d . . . 1 . .
H H7 0.255272 0.753332 0.437686 0.02 Uiso calc U . R 1 . .
C C8 0.1719(2) 0.6809(2) 0.36643(9) 0.0176(4) Uani d . . . 1 . .
H H8 0.194586 0.605595 0.342427 0.021 Uiso calc U . R 1 . .
C C9 0.1543(2) 0.8009(2) 0.33184(8) 0.0173(4) Uani d . . . 1 . .
C C10 0.0988(2) 0.9217(2) 0.35198(9) 0.0185(4) Uani d . . . 1 . .
C C11 0.0772(2) 1.0276(2) 0.31544(9) 0.0185(4) Uani d . . . 1 . .
C C12 0.0208(2) 1.1470(2) 0.33506(10) 0.0233(5) Uani d . . . 1 . .
H H14 0.006491 1.217151 0.310743 0.028 Uiso calc U . R 1 . .
C C13 -0.0135(2) 1.1641(2) 0.38800(10) 0.0243(5) Uani d . . . 1 . .
H H2 -0.050498 1.245087 0.400251 0.029 Uiso calc U . R 1 . .
C C14 0.3685(2) 0.2589(2) 0.34888(9) 0.0215(4) Uani d . . . 1 . .
H H25 0.317083 0.199963 0.326743 0.026 Uiso calc U . R 1 . .
C C15 0.2969(2) 0.3579(2) 0.37637(9) 0.0199(4) Uani d . . . 1 . .
H H24 0.196514 0.36571 0.372478 0.024 Uiso calc U . R 1 . .
C C16 0.0230(2) 0.5659(2) 0.42955(9) 0.0172(4) Uani d . . . 1 . .
C C17 -0.1166(2) 0.5301(2) 0.44389(9) 0.0179(4) Uani d . . . 1 . .
H H9 -0.195878 0.569058 0.426433 0.022 Uiso calc U . R 1 . .
C C18 -0.1377(2) 0.4373(2) 0.48379(9) 0.0194(4) Uani d . . . 1 . .
H H10 -0.231782 0.413507 0.493879 0.023 Uiso calc U . R 1 . .
C C19 -0.0215(2) 0.3792(2) 0.50903(9) 0.0209(4) Uani d . . . 1 . .
H H12 -0.035901 0.315466 0.536135 0.025 Uiso calc U . R 1 . .
C C20 0.1157(2) 0.4154(2) 0.49421(9) 0.0188(4) Uani d . . . 1 . .
H H11 0.194641 0.374496 0.511151 0.023 Uiso calc U . R 1 . .
C C21 0.1409(2) 0.5104(2) 0.45502(8) 0.0165(4) Uani d . . . 1 . .
C C22 0.1877(2) 0.7928(2) 0.27757(8) 0.0186(4) Uani d . . . 1 . .
C C23 0.1690(2) 0.8991(2) 0.24212(9) 0.0229(5) Uani d . . . 1 . .
H H17 0.195265 0.891107 0.205472 0.028 Uiso calc U . R 1 . .
C C24 0.1135(2) 1.0129(2) 0.26073(9) 0.0219(5) Uani d . . . 1 . .
H H16 0.098818 1.083425 0.236664 0.026 Uiso calc U . R 1 . .
C C25 0.0599(2) 0.9425(2) 0.40675(9) 0.0196(4) Uani d . . . 1 . .
H H13 0.071215 0.873353 0.431765 0.023 Uiso calc U . R 1 . .
C C26 0.0068(2) 1.0597(2) 0.42407(10) 0.0236(5) Uani d . . . 1 . .
H H15 -0.016613 1.070754 0.46085 0.028 Uiso calc U . R 1 . .
C C27 0.4334(2) 0.7267(2) 0.39165(8) 0.0155(4) Uani d . . . 1 . .
C C28 0.5182(2) 0.8062(2) 0.42402(9) 0.0205(4) Uani d . . . 1 . .
H H18 0.480935 0.83959 0.456674 0.025 Uiso calc U . R 1 . .
C C29 0.6575(2) 0.8371(2) 0.40877(10) 0.0247(5) Uani d . . . 1 . .
H H19 0.714664 0.889816 0.431555 0.03 Uiso calc U . R 1 . .
C C30 0.7134(2) 0.7916(2) 0.36070(9) 0.0227(5) Uani d . . . 1 . .
H H20 0.808037 0.812987 0.350428 0.027 Uiso calc U . R 1 . .
C C31 0.6284(2) 0.7143(2) 0.32785(9) 0.0201(4) Uani d . . . 1 . .
H H21 0.665209 0.682875 0.294791 0.024 Uiso calc U . R 1 . .
C C32 0.4901(2) 0.6826(2) 0.34302(9) 0.0202(4) Uani d . . . 1 . .
H H22 0.433204 0.630236 0.320016 0.024 Uiso calc U . R 1 . .

loop_
_atom_site_aniso_label
_atom_site_aniso_U_11
_atom_site_aniso_U_22
_atom_site_aniso_U_33
_atom_site_aniso_U_12
_atom_site_aniso_U_13
_atom_site_aniso_U_23
O1 0.0200(7) 0.0196(7) 0.0279(8) 0.0002(6) 0.0050(6) -0.0019(6)
O2 0.0131(7) 0.0257(8) 0.0271(8) -0.0018(6) -0.0013(6) 0.0098(6)
O3 0.0279(8) 0.0228(8) 0.0197(8) 0.0028(6) 0.0016(6) -0.0012(6)
C1 0.0307(10) 0.0167(9) 0.0238(11) 0.0016(9) 0.0006(9) -0.0022(8)
C2 0.0183(9) 0.0149(9) 0.0173(9) 0.0004(7) 0.0044(7) 0.0014(7)
C3 0.0139(8) 0.0209(9) 0.0201(10) 0.0007(8) 0.0004(7) 0.0029(8)
C4 0.0137(9) 0.0160(9) 0.0192(10) -0.0020(7) -0.0011(7) -0.0004(7)
C5 0.0147(9) 0.0197(9) 0.0144(9) 0.0013(7) -0.0009(7) 0.0032(8)
C6 0.0121(8) 0.0171(9) 0.0155(9) -0.0005(7) -0.0019(7) 0.0020(7)
C7 0.0134(8) 0.0153(8) 0.0207(10) -0.0012(7) -0.0002(7) 0.0011(7)
C8 0.0137(8) 0.0177(9) 0.0215(10) -0.0019(8) -0.0005(7) 0.0030(8)
C9 0.0117(8) 0.0211(10) 0.0190(10) -0.0035(7) -0.0031(7) 0.0032(8)
C10 0.0116(8) 0.0212(9) 0.0228(10) -0.0036(7) 0.0003(7) -0.0001(8)
C11 0.0136(8) 0.0180(9) 0.0239(11) -0.0028(7) -0.0040(8) 0.0013(8)
C12 0.0181(9) 0.0218(10) 0.0299(11) -0.0024(8) -0.0027(8) 0.0003(9)
C13 0.0197(10) 0.0224(10) 0.0307(12) 0.0015(9) -0.0008(8) -0.0009(8)
C14 0.0183(10) 0.0238(10) 0.0226(10) -0.0027(9) -0.0014(8) -0.0022(8)
C15 0.0128(8) 0.0210(10) 0.0259(11) -0.0013(8) -0.0008(8) -0.0008(8)
C16 0.0151(9) 0.0155(9) 0.0210(10) -0.0011(7) -0.0020(8) 0.0001(7)
C17 0.0131(9) 0.0162(8) 0.0246(11) -0.0007(7) -0.0010(7) 0.0023(7)
C18 0.0145(8) 0.0229(9) 0.0209(10) -0.0024(8) 0.0018(8) -0.0017(8)
C19 0.0207(9) 0.0227(10) 0.0192(10) -0.0009(8) 0.0027(8) 0.0042(8)
C20 0.0168(9) 0.0214(10) 0.0181(10) 0.0025(8) -0.0021(7) 0.0000(8)
C21 0.0137(9) 0.0183(9) 0.0174(9) 0.0000(7) -0.0001(7) -0.0004(8)
C22 0.0129(8) 0.0239(10) 0.0191(10) -0.0008(7) -0.0007(7) -0.0004(8)
C23 0.0198(9) 0.0280(10) 0.0210(10) -0.0044(8) -0.0001(8) 0.0040(9)
C24 0.0183(9) 0.0231(10) 0.0243(11) -0.0055(8) -0.0033(8) 0.0060(8)
C25 0.0152(9) 0.0229(10) 0.0206(10) -0.0023(8) -0.0002(7) 0.0011(8)
C26 0.0154(9) 0.0282(11) 0.0272(11) 0.0019(9) -0.0012(8) -0.0041(8)
C27 0.0130(8) 0.0146(8) 0.0190(9) -0.0009(7) -0.0016(7) 0.0016(7)
C28 0.0169(9) 0.0206(10) 0.0240(11) -0.0018(8) 0.0004(8) -0.0012(8)
C29 0.0177(9) 0.0259(10) 0.0305(12) -0.0055(8) -0.0041(9) -0.0044(9)
C30 0.0150(9) 0.0241(10) 0.0290(11) -0.0014(8) -0.0005(8) 0.0029(9)
C31 0.0170(9) 0.0212(9) 0.0222(10) 0.0006(8) 0.0026(7) 0.0014(8)
C32 0.0186(9) 0.0198(9) 0.0220(11) -0.0028(8) -0.0023(8) 0.0010(8)

loop_
_atom_type_symbol
_atom_type_description
_atom_type_scat_dispersion_real
_atom_type_scat_dispersion_imag
_atom_type_scat_source
C C 0.0181 0.0091 'International Tables Vol C Tables 4.2.6.8 and 6.1.1.4'
H H 0.0000 0.0000 'International Tables Vol C Tables 4.2.6.8 and 6.1.1.4'
O O 0.0492 0.0322 'International Tables Vol C Tables 4.2.6.8 and 6.1.1.4'

loop_
_geom_angle_atom_site_label_1
_geom_angle_atom_site_label_2
_geom_angle_atom_site_label_3
_geom_angle_site_symmetry_1
_geom_angle_site_symmetry_3
_geom_angle
_geom_angle_publ_flag
C2 O1 C1 . . 116.60(17) ?
C16 O2 C8 . . 117.38(15) ?
C22 O3 H26 . . 109.5 ?
O1 C1 H4 . . 109.5 ?
O1 C1 H1 . . 109.5 ?
H4 C1 H1 . . 109.5 ?
O1 C1 H3 . . 109.5 ?
H4 C1 H3 . . 109.5 ?
H1 C1 H3 . . 109.5 ?
O1 C2 C14 . . 123.74(19) ?
O1 C2 C3 . . 116.57(19) ?
C14 C2 C3 . . 119.67(19) ?
C4 C3 C2 . . 119.90(19) ?
C4 C3 H6 . . 120.1 ?
C2 C3 H6 . . 120.1 ?
C3 C4 C5 . . 121.41(19) ?
C3 C4 H5 . . 119.3 ?
C5 C4 H5 . . 119.3 ?
C15 C5 C4 . . 117.77(19) ?
C15 C5 C6 . . 121.92(17) ?
C4 C5 C6 . . 120.31(18) ?
C21 C6 C5 . . 111.64(16) ?
C21 C6 C7 . . 109.60(16) ?
C5 C6 C7 . . 114.15(16) ?
C21 C6 H23 . . 107.0 ?
C5 C6 H23 . . 107.0 ?
C7 C6 H23 . . 107.0 ?
C27 C7 C8 . . 114.70(17) ?
C27 C7 C6 . . 111.34(16) ?
C8 C7 C6 . . 108.44(16) ?
C27 C7 H7 . . 107.3 ?
C8 C7 H7 . . 107.3 ?
C6 C7 H7 . . 107.3 ?
O2 C8 C9 . . 105.22(15) ?
O2 C8 C7 . . 110.16(17) ?
C9 C8 C7 . . 116.92(16) ?
O2 C8 H8 . . 108.1 ?
C9 C8 H8 . . 108.1 ?
C7 C8 H8 . . 108.1 ?
C22 C9 C10 . . 118.26(19) ?
C22 C9 C8 . . 118.82(19) ?
C10 C9 C8 . . 122.87(18) ?
C25 C10 C11 . . 117.34(19) ?
C25 C10 C9 . . 123.76(19) ?
C11 C10 C9 . . 118.89(19) ?
C24 C11 C12 . . 120.9(2) ?
C24 C11 C10 . . 119.95(19) ?
C12 C11 C10 . . 119.1(2) ?
C13 C12 C11 . . 122.0(2) ?
C13 C12 H14 . . 119.0 ?
C11 C12 H14 . . 119.0 ?
C12 C13 C26 . . 119.0(2) ?
C12 C13 H2 . . 120.5 ?
C26 C13 H2 . . 120.5 ?
C2 C14 C15 . . 119.7(2) ?
C2 C14 H25 . . 120.2 ?
C15 C14 H25 . . 120.2 ?
C5 C15 C14 . . 121.55(18) ?
C5 C15 H24 . . 119.2 ?
C14 C15 H24 . . 119.2 ?
O2 C16 C21 . . 123.93(18) ?
O2 C16 C17 . . 115.05(18) ?
C21 C16 C17 . . 121.02(19) ?
C18 C17 C16 . . 119.54(18) ?
C18 C17 H9 . . 120.2 ?
C16 C17 H9 . . 120.2 ?
C17 C18 C19 . . 120.29(18) ?
C17 C18 H10 . . 119.9 ?
C19 C18 H10 . . 119.9 ?
C20 C19 C18 . . 119.40(19) ?
C20 C19 H12 . . 120.3 ?
C18 C19 H12 . . 120.3 ?
C19 C20 C21 . . 121.83(19) ?
C19 C20 H11 . . 119.1 ?
C21 C20 H11 . . 119.1 ?
C16 C21 C20 . . 117.89(18) ?
C16 C21 C6 . . 120.80(18) ?
C20 C21 C6 . . 121.30(18) ?
O3 C22 C9 . . 117.58(19) ?
O3 C22 C23 . . 120.08(19) ?
C9 C22 C23 . . 122.3(2) ?
C24 C23 C22 . . 119.7(2) ?
C24 C23 H17 . . 120.2 ?
C22 C23 H17 . . 120.2 ?
C23 C24 C11 . . 120.9(2) ?
C23 C24 H16 . . 119.6 ?
C11 C24 H16 . . 119.6 ?
C26 C25 C10 . . 121.6(2) ?
C26 C25 H13 . . 119.2 ?
C10 C25 H13 . . 119.2 ?
C25 C26 C13 . . 120.9(2) ?
C25 C26 H15 . . 119.5 ?
C13 C26 H15 . . 119.5 ?
C28 C27 C32 . . 118.25(19) ?
C28 C27 C7 . . 119.52(18) ?
C32 C27 C7 . . 122.19(18) ?
C27 C28 C29 . . 120.5(2) ?
C27 C28 H18 . . 119.7 ?
C29 C28 H18 . . 119.7 ?
C30 C29 C28 . . 120.8(2) ?
C30 C29 H19 . . 119.6 ?
C28 C29 H19 . . 119.6 ?
C29 C30 C31 . . 118.9(2) ?
C29 C30 H20 . . 120.6 ?
C31 C30 H20 . . 120.6 ?
C32 C31 C30 . . 120.5(2) ?
C32 C31 H21 . . 119.7 ?
C30 C31 H21 . . 119.7 ?
C31 C32 C27 . . 121.0(2) ?
C31 C32 H22 . . 119.5 ?
C27 C32 H22 . . 119.5 ?

loop_
_geom_bond_atom_site_label_1
_geom_bond_atom_site_label_2
_geom_bond_site_symmetry_2
_geom_bond_distance
_geom_bond_publ_flag
O1 C2 . 1.373(2) ?
O1 C1 . 1.437(3) ?
O2 C16 . 1.370(3) ?
O2 C8 . 1.453(2) ?
O3 C22 . 1.369(3) ?
O3 H26 . 0.84 ?
C1 H4 . 0.98 ?
C1 H1 . 0.98 ?
C1 H3 . 0.98 ?
C2 C14 . 1.387(3) ?
C2 C3 . 1.399(3) ?
C3 C4 . 1.380(3) ?
C3 H6 . 0.95 ?
C4 C5 . 1.406(3) ?
C4 H5 . 0.95 ?
C5 C15 . 1.386(3) ?
C5 C6 . 1.523(3) ?
C6 C21 . 1.517(3) ?
C6 C7 . 1.570(3) ?
C6 H23 . 1.0 ?
C7 C27 . 1.512(3) ?
C7 C8 . 1.548(3) ?
C7 H7 . 1.0 ?
C8 C9 . 1.511(3) ?
C8 H8 . 1.0 ?
C9 C22 . 1.392(3) ?
C9 C10 . 1.434(3) ?
C10 C25 . 1.429(3) ?
C10 C11 . 1.431(3) ?
C11 C24 . 1.414(3) ?
C11 C12 . 1.421(3) ?
C12 C13 . 1.370(3) ?
C12 H14 . 0.95 ?
C13 C26 . 1.411(3) ?
C13 H2 . 0.95 ?
C14 C15 . 1.397(3) ?
C14 H25 . 0.95 ?
C15 H24 . 0.95 ?
C16 C21 . 1.396(3) ?
C16 C17 . 1.406(3) ?
C17 C18 . 1.391(3) ?
C17 H9 . 0.95 ?
C18 C19 . 1.393(3) ?
C18 H10 . 0.95 ?
C19 C20 . 1.390(3) ?
C19 H12 . 0.95 ?
C20 C21 . 1.400(3) ?
C20 H11 . 0.95 ?
C22 C23 . 1.414(3) ?
C23 C24 . 1.359(3) ?
C23 H17 . 0.95 ?
C24 H16 . 0.95 ?
C25 C26 . 1.371(3) ?
C25 H13 . 0.95 ?
C26 H15 . 0.95 ?
C27 C28 . 1.396(3) ?
C27 C32 . 1.399(3) ?
C28 C29 . 1.397(3) ?
C28 H18 . 0.95 ?
C29 C30 . 1.389(3) ?
C29 H19 . 0.95 ?
C30 C31 . 1.391(3) ?
C30 H20 . 0.95 ?
C31 C32 . 1.390(3) ?
C31 H21 . 0.95 ?
C32 H22 . 0.95 ?

loop_
_geom_hbond_atom_site_label_D
_geom_hbond_atom_site_label_H
_geom_hbond_atom_site_label_A
_geom_hbond_site_symmetry_A
_geom_hbond_distance_DH
_geom_hbond_distance_HA
_geom_hbond_distance_DA
_geom_hbond_angle_DHA
_geom_hbond_publ_flag
O3 H26 O1 3_655 0.84 1.97 2.739(2) 151.6 ?
C8 H8 O3 . 1.00 2.24 2.756(3) 110.4 ?

loop_
_geom_torsion_atom_site_label_1
_geom_torsion_atom_site_label_2
_geom_torsion_atom_site_label_3
_geom_torsion_atom_site_label_4
_geom_torsion_site_symmetry_1
_geom_torsion_site_symmetry_2
_geom_torsion_site_symmetry_3
_geom_torsion_site_symmetry_4
_geom_torsion
_geom_torsion_publ_flag
C1 O1 C2 C14 . . . . -11.1(3) ?
C1 O1 C2 C3 . . . . 167.36(18) ?
O1 C2 C3 C4 . . . . -178.00(18) ?
C14 C2 C3 C4 . . . . 0.5(3) ?
C2 C3 C4 C5 . . . . -0.1(3) ?
C3 C4 C5 C15 . . . . -0.6(3) ?
C3 C4 C5 C6 . . . . 178.94(18) ?
C15 C5 C6 C21 . . . . 30.1(3) ?
C4 C5 C6 C21 . . . . -149.39(19) ?
C15 C5 C6 C7 . . . . -94.9(2) ?
C4 C5 C6 C7 . . . . 85.6(2) ?
C21 C6 C7 C27 . . . . -175.69(17) ?
C5 C6 C7 C27 . . . . -49.6(2) ?
C21 C6 C7 C8 . . . . -48.6(2) ?
C5 C6 C7 C8 . . . . 77.5(2) ?
C16 O2 C8 C9 . . . . -170.67(17) ?
C16 O2 C8 C7 . . . . -43.8(2) ?
C27 C7 C8 O2 . . . . -172.74(16) ?
C6 C7 C8 O2 . . . . 62.1(2) ?
C27 C7 C8 C9 . . . . -52.7(2) ?
C6 C7 C8 C9 . . . . -177.88(16) ?
O2 C8 C9 C22 . . . . -122.98(19) ?
C7 C8 C9 C22 . . . . 114.4(2) ?
O2 C8 C9 C10 . . . . 54.3(2) ?
C7 C8 C9 C10 . . . . -68.3(2) ?
C22 C9 C10 C25 . . . . 179.79(18) ?
C8 C9 C10 C25 . . . . 2.5(3) ?
C22 C9 C10 C11 . . . . 1.3(3) ?
C8 C9 C10 C11 . . . . -175.97(17) ?
C25 C10 C11 C24 . . . . -179.96(18) ?
C9 C10 C11 C24 . . . . -1.4(3) ?
C25 C10 C11 C12 . . . . 0.8(3) ?
C9 C10 C11 C12 . . . . 179.34(17) ?
C24 C11 C12 C13 . . . . -179.2(2) ?
C10 C11 C12 C13 . . . . 0.1(3) ?
C11 C12 C13 C26 . . . . -0.4(3) ?
O1 C2 C14 C15 . . . . 178.09(19) ?
C3 C2 C14 C15 . . . . -0.3(3) ?
C4 C5 C15 C14 . . . . 0.8(3) ?
C6 C5 C15 C14 . . . . -178.73(19) ?
C2 C14 C15 C5 . . . . -0.4(3) ?
C8 O2 C16 C21 . . . . 12.1(3) ?
C8 O2 C16 C17 . . . . -168.53(18) ?
O2 C16 C17 C18 . . . . -179.79(19) ?
C21 C16 C17 C18 . . . . -0.4(3) ?
C16 C17 C18 C19 . . . . -0.7(3) ?
C17 C18 C19 C20 . . . . 0.4(3) ?
C18 C19 C20 C21 . . . . 1.0(3) ?
O2 C16 C21 C20 . . . . -178.99(19) ?
C17 C16 C21 C20 . . . . 1.7(3) ?
O2 C16 C21 C6 . . . . 0.6(3) ?
C17 C16 C21 C6 . . . . -178.7(2) ?
C19 C20 C21 C16 . . . . -2.0(3) ?
C19 C20 C21 C6 . . . . 178.4(2) ?
C5 C6 C21 C16 . . . . -108.3(2) ?
C7 C6 C21 C16 . . . . 19.1(3) ?
C5 C6 C21 C20 . . . . 71.3(2) ?
C7 C6 C21 C20 . . . . -161.26(18) ?
C10 C9 C22 O3 . . . . -177.14(17) ?
C8 C9 C22 O3 . . . . 0.3(3) ?
C10 C9 C22 C23 . . . . 0.2(3) ?
C8 C9 C22 C23 . . . . 177.57(18) ?
O3 C22 C23 C24 . . . . 175.59(18) ?
C9 C22 C23 C24 . . . . -1.7(3) ?
C22 C23 C24 C11 . . . . 1.6(3) ?
C12 C11 C24 C23 . . . . 179.18(18) ?
C10 C11 C24 C23 . . . . -0.1(3) ?
C11 C10 C25 C26 . . . . -1.3(3) ?
C9 C10 C25 C26 . . . . -179.8(2) ?
C10 C25 C26 C13 . . . . 1.0(3) ?
C12 C13 C26 C25 . . . . -0.1(3) ?
C8 C7 C27 C28 . . . . 142.6(2) ?
C6 C7 C27 C28 . . . . -93.8(2) ?
C8 C7 C27 C32 . . . . -39.8(3) ?
C6 C7 C27 C32 . . . . 83.8(2) ?
C32 C27 C28 C29 . . . . -2.0(3) ?
C7 C27 C28 C29 . . . . 175.66(19) ?
C27 C28 C29 C30 . . . . 1.3(3) ?
C28 C29 C30 C31 . . . . -0.1(3) ?
C29 C30 C31 C32 . . . . -0.3(3) ?
C30 C31 C32 C27 . . . . -0.5(3) ?
C28 C27 C32 C31 . . . . 1.6(3) ?
C7 C27 C32 C31 . . . . -176.01(18) ?
